data_7024279
loop_
_publ_author_name
'Jana, Anukul'
'Roesky, Herbert W.'
'Schulzke, Carola'

_publ_section_title
;
 Reactivity of germanium(II) hydride with nitrous oxide, trimethylsilyl
 azide, ketones, and alkynes and the reaction of a methyl analogue with
 trimethylsilyl diazomethane.
;
_journal_issue 1
_journal_name_full 'Dalton transactions (Cambridge, England : 2003)'
_journal_page_first 132
_journal_page_last 138
_journal_paper_doi 10.1039/b914164b
_journal_volume 39
_journal_year 2010
_chemical_formula_sum 'C37 H47 F3 Ge N2 O'
_chemical_formula_weight 665.36
_chemical_name_systematic
;
?
;
_space_group_IT_number 2
_symmetry_cell_setting triclinic
_symmetry_space_group_name_Hall '-P 1'
_symmetry_space_group_name_H-M 'P -1'
_atom_sites_solution_hydrogens geom
_atom_sites_solution_primary direct
_atom_sites_solution_secondary difmap
_audit_creation_method SHELXL-97
_cell_angle_alpha 79.54(3)
_cell_angle_beta 83.10(3)
_cell_angle_gamma 69.63(3)
_cell_formula_units_Z 2
_cell_length_a 10.833(2)
_cell_length_b 11.879(2)
_cell_length_c 14.500(3)
_cell_measurement_reflns_used 15959
_cell_measurement_temperature 133(2)
_cell_measurement_theta_max 54.2
_cell_measurement_theta_min 3.7
_cell_volume 1716.9(7)
_computing_structure_refinement 'SHELXL-97 (Sheldrick, 1997)'
_diffrn_ambient_temperature 133(2)
_diffrn_measured_fraction_theta_full 0.986
_diffrn_measured_fraction_theta_max 0.986
_diffrn_measurement_device_type IPDSII
_diffrn_radiation_monochromator graphite
_diffrn_radiation_source 'fine-focus sealed tube'
_diffrn_radiation_type MoK\a
_diffrn_radiation_wavelength 0.71073
_diffrn_reflns_av_R_equivalents 0.1029
_diffrn_reflns_av_sigmaI/netI 0.0849
_diffrn_reflns_limit_h_max 13
_diffrn_reflns_limit_h_min -13
_diffrn_reflns_limit_k_max 11
_diffrn_reflns_limit_k_min -15
_diffrn_reflns_limit_l_max 18
_diffrn_reflns_limit_l_min -18
_diffrn_reflns_number 15959
_diffrn_reflns_theta_full 27.09
_diffrn_reflns_theta_max 27.09
_diffrn_reflns_theta_min 1.85
_exptl_absorpt_coefficient_mu 0.939
_exptl_absorpt_correction_T_max 0.9051
_exptl_absorpt_correction_T_min 0.7846
_exptl_absorpt_correction_type numerical
_exptl_absorpt_process_details 'face indexed'
_exptl_crystal_colour yellow
_exptl_crystal_density_diffrn 1.287
_exptl_crystal_density_method 'not measured'
_exptl_crystal_description block
_exptl_crystal_F_000 700
_exptl_crystal_size_max 0.29
_exptl_crystal_size_mid 0.20
_exptl_crystal_size_min 0.19
_refine_diff_density_max 0.873
_refine_diff_density_min -1.444
_refine_diff_density_rms 0.112
_refine_ls_extinction_coef 0.012(2)
_refine_ls_extinction_expression Fc^*^=kFc[1+0.001xFc^2^\l^3^/sin(2\q)]^-1/4^
_refine_ls_extinction_method SHELXL
_refine_ls_goodness_of_fit_ref 1.102
_refine_ls_hydrogen_treatment constr
_refine_ls_matrix_type full
_refine_ls_number_parameters 411
_refine_ls_number_reflns 7458
_refine_ls_number_restraints 0
_refine_ls_restrained_S_all 1.102
_refine_ls_R_factor_all 0.0968
_refine_ls_R_factor_gt 0.0724
_refine_ls_shift/su_max 0.001
_refine_ls_shift/su_mean 0.000
_refine_ls_structure_factor_coef Fsqd
_refine_ls_weighting_details 'calc w=1/[\s^2^(Fo^2^)+(0.1187P)^2^+0.3561P] where P=(Fo^2^+2Fc^2^)/3'
_refine_ls_weighting_scheme calc
_refine_ls_wR_factor_gt 0.1880
_refine_ls_wR_factor_ref 0.2109
_reflns_number_gt 5519
_reflns_number_total 7458
_reflns_threshold_expression >2sigma(I)
_cod_data_source_file b914164b.txt
_cod_data_source_block ja50
_cod_original_cell_volume 1717.0(6)
_cod_original_sg_symbol_H-M P-1
_cod_database_code 7024279

loop_
_symmetry_equiv_pos_as_xyz
'x, y, z'
'-x, -y, -z'

loop_
_atom_site_label
_atom_site_type_symbol
_atom_site_fract_x
_atom_site_fract_y
_atom_site_fract_z
_atom_site_U_iso_or_equiv
_atom_site_adp_type
_atom_site_occupancy
_atom_site_symmetry_multiplicity
_atom_site_calc_flag
_atom_site_refinement_flags
Ge1 Ge 0.71972(4) 0.26875(4) 0.68262(3) 0.03355(18) Uani 1 1 d .
F1 F 1.0637(3) 0.3210(3) 0.7021(3) 0.0614(8) Uani 1 1 d .
F2 F 1.1280(3) 0.1562(3) 0.8004(2) 0.0597(8) Uani 1 1 d .
F3 F 1.2078(3) 0.1615(3) 0.6571(3) 0.0619(8) Uani 1 1 d .
O1 O 0.8763(3) 0.2064(3) 0.7439(2) 0.0399(7) Uani 1 1 d .
N1 N 0.6517(3) 0.4302(3) 0.7279(2) 0.0348(8) Uani 1 1 d .
N2 N 0.6106(3) 0.2082(3) 0.7863(2) 0.0340(8) Uani 1 1 d .
C1 C 0.9877(5) 0.1619(4) 0.6832(3) 0.0430(10) Uani 1 1 d .
H1 H 0.9660 0.2022 0.6176 0.047(6) Uiso 1 1 calc R
C2 C 1.0959(5) 0.1992(5) 0.7114(4) 0.0506(12) Uani 1 1 d .
C3 C 1.0355(4) 0.0251(4) 0.6850(3) 0.0401(10) Uani 1 1 d .
C4 C 1.0178(5) -0.0520(4) 0.7660(3) 0.0406(10) Uani 1 1 d .
H4 H 0.9733 -0.0194 0.8208 0.053(4) Uiso 1 1 calc R
C5 C 1.0654(5) -0.1769(5) 0.7667(3) 0.0449(11) Uani 1 1 d .
H5 H 1.0532 -0.2292 0.8222 0.053(4) Uiso 1 1 calc R
C6 C 1.1306(5) -0.2262(5) 0.6874(4) 0.0501(12) Uani 1 1 d .
H6 H 1.1644 -0.3117 0.6887 0.053(4) Uiso 1 1 calc R
C7 C 1.1456(5) -0.1488(5) 0.6062(4) 0.0519(12) Uani 1 1 d .
H7 H 1.1888 -0.1813 0.5511 0.053(4) Uiso 1 1 calc R
C8 C 1.0976(5) -0.0239(5) 0.6053(3) 0.0500(12) Uani 1 1 d .
H8 H 1.1077 0.0285 0.5492 0.053(4) Uiso 1 1 calc R
C9 C 0.7319(4) 0.5074(4) 0.7005(3) 0.0380(10) Uani 1 1 d .
C10 C 0.7316(4) 0.5666(4) 0.6074(3) 0.0405(10) Uani 1 1 d .
C11 C 0.8177(5) 0.6345(4) 0.5809(4) 0.0463(11) Uani 1 1 d .
H11 H 0.8211 0.6743 0.5180 0.053(4) Uiso 1 1 calc R
C12 C 0.8970(5) 0.6441(5) 0.6447(4) 0.0483(12) Uani 1 1 d .
H12 H 0.9535 0.6911 0.6259 0.053(4) Uiso 1 1 calc R
C13 C 0.8940(5) 0.5851(4) 0.7362(4) 0.0463(11) Uani 1 1 d .
H13 H 0.9490 0.5923 0.7795 0.053(4) Uiso 1 1 calc R
C14 C 0.8128(5) 0.5159(4) 0.7663(3) 0.0412(10) Uani 1 1 d .
C15 C 0.6461(5) 0.5605(4) 0.5343(3) 0.0438(11) Uani 1 1 d .
H15 H 0.5865 0.5151 0.5660 0.047(6) Uiso 1 1 calc R
C16 C 0.7300(6) 0.4919(5) 0.4552(4) 0.0555(13) Uani 1 1 d .
H16A H 0.7886 0.5354 0.4227 0.068(3) Uiso 1 1 calc R
H16B H 0.6719 0.4870 0.4104 0.068(3) Uiso 1 1 calc R
H16C H 0.7830 0.4098 0.4823 0.068(3) Uiso 1 1 calc R
C17 C 0.5596(6) 0.6883(5) 0.4923(4) 0.0579(14) Uani 1 1 d .
H17A H 0.5053 0.7308 0.5427 0.068(3) Uiso 1 1 calc R
H17B H 0.5022 0.6816 0.4477 0.068(3) Uiso 1 1 calc R
H17C H 0.6160 0.7339 0.4596 0.068(3) Uiso 1 1 calc R
C18 C 0.8151(5) 0.4461(5) 0.8659(3) 0.0485(12) Uani 1 1 d .
H18 H 0.8092 0.3653 0.8609 0.047(6) Uiso 1 1 calc R
C19 C 0.9428(6) 0.4219(6) 0.9123(4) 0.0620(15) Uani 1 1 d .
H19A H 1.0181 0.3794 0.8724 0.068(3) Uiso 1 1 calc R
H19B H 0.9419 0.3715 0.9738 0.068(3) Uiso 1 1 calc R
H19C H 0.9505 0.4992 0.9206 0.068(3) Uiso 1 1 calc R
C20 C 0.6971(6) 0.5081(6) 0.9292(4) 0.0630(15) Uani 1 1 d .
H20A H 0.6935 0.5915 0.9298 0.068(3) Uiso 1 1 calc R
H20B H 0.7062 0.4632 0.9931 0.068(3) Uiso 1 1 calc R
H20C H 0.6158 0.5094 0.9051 0.068(3) Uiso 1 1 calc R
C21 C 0.4617(5) 0.6124(4) 0.7548(4) 0.0466(11) Uani 1 1 d .
H21A H 0.5240 0.6443 0.7756 0.068(3) Uiso 1 1 calc R
H21B H 0.3823 0.6282 0.7975 0.068(3) Uiso 1 1 calc R
H21C H 0.4377 0.6524 0.6910 0.068(3) Uiso 1 1 calc R
C22 C 0.5248(5) 0.4777(4) 0.7551(3) 0.0386(10) Uani 1 1 d .
C23 C 0.4443(4) 0.4066(4) 0.7848(3) 0.0400(10) Uani 1 1 d .
H23 H 0.3518 0.4477 0.7895 0.053(4) Uiso 1 1 calc R
C24 C 0.4887(5) 0.2783(4) 0.8085(3) 0.0392(10) Uani 1 1 d .
C25 C 0.3930(5) 0.2214(5) 0.8633(4) 0.0503(12) Uani 1 1 d .
H25A H 0.3933 0.1530 0.8343 0.068(3) Uiso 1 1 calc R
H25B H 0.3041 0.2819 0.8633 0.068(3) Uiso 1 1 calc R
H25C H 0.4190 0.1924 0.9282 0.068(3) Uiso 1 1 calc R
C26 C 0.6576(4) 0.0819(4) 0.8281(3) 0.0350(9) Uani 1 1 d .
C27 C 0.7097(4) 0.0531(4) 0.9174(3) 0.0364(9) Uani 1 1 d .
C28 C 0.7639(5) -0.0695(4) 0.9537(3) 0.0413(10) Uani 1 1 d .
H28 H 0.7996 -0.0914 1.0137 0.053(4) Uiso 1 1 calc R
C29 C 0.7673(5) -0.1605(4) 0.9043(3) 0.0459(11) Uani 1 1 d .
H29 H 0.8071 -0.2434 0.9297 0.053(4) Uiso 1 1 calc R
C30 C 0.7125(5) -0.1297(4) 0.8182(3) 0.0413(10) Uani 1 1 d .
H30 H 0.7124 -0.1923 0.7857 0.053(4) Uiso 1 1 calc R
C31 C 0.6565(5) -0.0075(4) 0.7774(3) 0.0387(10) Uani 1 1 d .
C32 C 0.7066(5) 0.1490(4) 0.9751(3) 0.0448(11) Uani 1 1 d .
H32 H 0.6617 0.2305 0.9388 0.047(6) Uiso 1 1 calc R
C33 C 0.8463(5) 0.1423(5) 0.9904(3) 0.0485(12) Uani 1 1 d .
H33A H 0.8908 0.0650 1.0291 0.068(3) Uiso 1 1 calc R
H33B H 0.8420 0.2096 1.0225 0.068(3) Uiso 1 1 calc R
H33C H 0.8958 0.1480 0.9296 0.068(3) Uiso 1 1 calc R
C34 C 0.6273(7) 0.1378(6) 1.0697(4) 0.0627(15) Uani 1 1 d .
H34A H 0.6723 0.0604 1.1082 0.068(3) Uiso 1 1 calc R
H34B H 0.5388 0.1407 1.0585 0.068(3) Uiso 1 1 calc R
H34C H 0.6204 0.2050 1.1026 0.068(3) Uiso 1 1 calc R
C35 C 0.5983(5) 0.0210(4) 0.6824(3) 0.0401(10) Uani 1 1 d .
H35 H 0.5494 0.1103 0.6706 0.047(6) Uiso 1 1 calc R
C36 C 0.5001(6) -0.0444(5) 0.6793(4) 0.0525(12) Uani 1 1 d .
H36A H 0.5464 -0.1323 0.6870 0.068(3) Uiso 1 1 calc R
H36B H 0.4596 -0.0178 0.6187 0.068(3) Uiso 1 1 calc R
H36C H 0.4314 -0.0250 0.7301 0.068(3) Uiso 1 1 calc R
C37 C 0.7058(5) -0.0086(5) 0.6040(3) 0.0478(11) Uani 1 1 d .
H37A H 0.7689 0.0328 0.6071 0.068(3) Uiso 1 1 calc R
H37B H 0.6660 0.0188 0.5431 0.068(3) Uiso 1 1 calc R
H37C H 0.7516 -0.0966 0.6113 0.068(3) Uiso 1 1 calc R

loop_
_atom_site_aniso_label
_atom_site_aniso_U_11
_atom_site_aniso_U_22
_atom_site_aniso_U_33
_atom_site_aniso_U_23
_atom_site_aniso_U_13
_atom_site_aniso_U_12
Ge1 0.0359(3) 0.0297(3) 0.0280(2) 0.00660(16) -0.00842(16) -0.00552(18)
F1 0.0512(18) 0.0361(15) 0.089(2) 0.0031(15) -0.0037(16) -0.0109(14)
F2 0.0537(18) 0.0602(19) 0.0631(19) 0.0079(15) -0.0265(15) -0.0177(15)
F3 0.0401(16) 0.0530(18) 0.086(2) -0.0017(16) 0.0044(15) -0.0142(14)
O1 0.0339(15) 0.0397(17) 0.0351(15) 0.0064(12) -0.0083(12) -0.0023(13)
N1 0.0338(18) 0.0323(18) 0.0333(17) 0.0007(14) -0.0076(14) -0.0060(15)
N2 0.0333(18) 0.0278(17) 0.0324(17) 0.0020(13) -0.0077(14) -0.0011(14)
C1 0.039(2) 0.045(3) 0.034(2) 0.0059(18) -0.0075(18) -0.004(2)
C2 0.043(3) 0.039(3) 0.058(3) 0.010(2) -0.006(2) -0.007(2)
C3 0.031(2) 0.043(2) 0.036(2) 0.0029(18) -0.0077(17) -0.0032(19)
C4 0.039(2) 0.039(2) 0.035(2) 0.0012(18) -0.0066(17) -0.0046(19)
C5 0.043(3) 0.044(3) 0.040(2) 0.0025(19) -0.0089(19) -0.008(2)
C6 0.041(3) 0.041(3) 0.064(3) -0.006(2) -0.013(2) -0.006(2)
C7 0.050(3) 0.059(3) 0.044(3) -0.011(2) -0.005(2) -0.013(3)
C8 0.051(3) 0.054(3) 0.037(2) -0.001(2) -0.002(2) -0.011(2)
C9 0.034(2) 0.035(2) 0.037(2) 0.0053(17) -0.0100(17) -0.0054(18)
C10 0.037(2) 0.033(2) 0.044(2) 0.0050(18) -0.0117(18) -0.0039(18)
C11 0.049(3) 0.037(2) 0.050(3) 0.006(2) -0.011(2) -0.014(2)
C12 0.044(3) 0.039(3) 0.061(3) 0.003(2) -0.011(2) -0.014(2)
C13 0.042(3) 0.040(3) 0.053(3) -0.002(2) -0.015(2) -0.008(2)
C14 0.046(3) 0.032(2) 0.043(2) -0.0004(18) -0.0152(19) -0.0073(19)
C15 0.047(3) 0.043(3) 0.039(2) 0.0105(19) -0.017(2) -0.015(2)
C16 0.069(4) 0.051(3) 0.044(3) 0.007(2) -0.012(2) -0.023(3)
C17 0.057(3) 0.054(3) 0.058(3) 0.019(2) -0.030(3) -0.017(3)
C18 0.055(3) 0.048(3) 0.042(2) 0.004(2) -0.019(2) -0.016(2)
C19 0.073(4) 0.063(4) 0.053(3) 0.003(3) -0.032(3) -0.024(3)
C20 0.071(4) 0.067(4) 0.046(3) -0.003(3) -0.007(3) -0.017(3)
C21 0.042(3) 0.035(2) 0.053(3) 0.000(2) -0.002(2) -0.004(2)
C22 0.041(2) 0.031(2) 0.035(2) 0.0005(17) -0.0110(18) -0.0018(18)
C23 0.036(2) 0.036(2) 0.040(2) 0.0054(18) -0.0120(18) -0.0054(19)
C24 0.047(3) 0.034(2) 0.034(2) 0.0052(17) -0.0121(18) -0.011(2)
C25 0.039(3) 0.043(3) 0.055(3) 0.010(2) -0.004(2) -0.004(2)
C26 0.034(2) 0.030(2) 0.032(2) 0.0078(16) -0.0024(16) -0.0055(17)
C27 0.039(2) 0.034(2) 0.031(2) 0.0023(16) -0.0064(17) -0.0074(18)
C28 0.047(3) 0.034(2) 0.035(2) 0.0117(17) -0.0106(18) -0.009(2)
C29 0.052(3) 0.034(2) 0.038(2) 0.0138(19) -0.007(2) -0.007(2)
C30 0.047(3) 0.034(2) 0.038(2) 0.0032(18) -0.0058(19) -0.009(2)
C31 0.041(2) 0.032(2) 0.035(2) 0.0070(17) -0.0071(18) -0.0073(19)
C32 0.054(3) 0.038(2) 0.036(2) 0.0037(18) -0.012(2) -0.009(2)
C33 0.051(3) 0.048(3) 0.041(2) 0.002(2) -0.015(2) -0.010(2)
C34 0.072(4) 0.069(4) 0.041(3) -0.012(3) 0.003(3) -0.017(3)
C35 0.046(3) 0.033(2) 0.034(2) 0.0033(17) -0.0083(18) -0.0078(19)
C36 0.058(3) 0.052(3) 0.042(3) 0.006(2) -0.012(2) -0.017(3)
C37 0.056(3) 0.042(3) 0.038(2) 0.0023(19) -0.005(2) -0.010(2)

loop_
_atom_type_symbol
_atom_type_description
_atom_type_scat_dispersion_real
_atom_type_scat_dispersion_imag
_atom_type_scat_source
C C 0.0033 0.0016 'International Tables Vol C Tables 4.2.6.8 and 6.1.1.4'
H H 0.0000 0.0000 'International Tables Vol C Tables 4.2.6.8 and 6.1.1.4'
N N 0.0061 0.0033 'International Tables Vol C Tables 4.2.6.8 and 6.1.1.4'
O O 0.0106 0.0060 'International Tables Vol C Tables 4.2.6.8 and 6.1.1.4'
F F 0.0171 0.0103 'International Tables Vol C Tables 4.2.6.8 and 6.1.1.4'
Ge Ge 0.1547 1.8001 'International Tables Vol C Tables 4.2.6.8 and 6.1.1.4'

loop_
_geom_angle_atom_site_label_1
_geom_angle_atom_site_label_2
_geom_angle_atom_site_label_3
_geom_angle
O1 Ge1 N2 96.13(14)
O1 Ge1 N1 97.52(15)
N2 Ge1 N1 88.77(15)
C1 O1 Ge1 112.8(3)
C22 N1 C9 120.2(4)
C22 N1 Ge1 120.5(3)
C9 N1 Ge1 116.1(3)
C24 N2 C26 120.0(4)
C24 N2 Ge1 120.3(3)
C26 N2 Ge1 119.1(3)
O1 C1 C2 106.8(4)
O1 C1 C3 114.6(4)
C2 C1 C3 109.7(4)
F2 C2 F3 106.5(4)
F2 C2 F1 106.3(5)
F3 C2 F1 105.4(4)
F2 C2 C1 113.9(4)
F3 C2 C1 111.8(5)
F1 C2 C1 112.3(4)
C8 C3 C4 119.3(5)
C8 C3 C1 119.9(4)
C4 C3 C1 120.8(4)
C5 C4 C3 119.8(5)
C6 C5 C4 120.9(4)
C7 C6 C5 119.0(5)
C6 C7 C8 120.1(5)
C3 C8 C7 120.8(5)
C10 C9 C14 122.1(4)
C10 C9 N1 118.6(4)
C14 C9 N1 119.2(4)
C9 C10 C11 117.4(4)
C9 C10 C15 124.0(4)
C11 C10 C15 118.6(4)
C12 C11 C10 121.1(4)
C11 C12 C13 119.9(5)
C14 C13 C12 121.8(5)
C13 C14 C9 117.7(4)
C13 C14 C18 121.4(4)
C9 C14 C18 120.8(4)
C10 C15 C17 111.2(4)
C10 C15 C16 111.4(4)
C17 C15 C16 109.9(4)
C20 C18 C19 109.8(5)
C20 C18 C14 112.6(4)
C19 C18 C14 112.9(5)
N1 C22 C23 122.4(4)
N1 C22 C21 120.7(4)
C23 C22 C21 116.9(4)
C22 C23 C24 125.6(4)
N2 C24 C23 123.0(4)
N2 C24 C25 119.6(4)
C23 C24 C25 117.5(4)
C31 C26 C27 122.4(4)
C31 C26 N2 119.5(4)
C27 C26 N2 118.1(4)
C28 C27 C26 117.5(4)
C28 C27 C32 119.5(4)
C26 C27 C32 123.0(4)
C29 C28 C27 121.7(4)
C30 C29 C28 119.6(4)
C29 C30 C31 121.5(4)
C26 C31 C30 117.3(4)
C26 C31 C35 123.4(4)
C30 C31 C35 119.2(4)
C27 C32 C33 111.0(4)
C27 C32 C34 111.5(4)
C33 C32 C34 110.7(4)
C31 C35 C37 111.3(4)
C31 C35 C36 112.5(4)
C37 C35 C36 110.0(4)

loop_
_geom_bond_atom_site_label_1
_geom_bond_atom_site_label_2
_geom_bond_distance
Ge1 O1 1.862(3)
Ge1 N2 1.987(4)
Ge1 N1 2.002(4)
F1 C2 1.349(6)
F2 C2 1.338(6)
F3 C2 1.346(6)
O1 C1 1.407(6)
N1 C22 1.331(6)
N1 C9 1.447(6)
N2 C24 1.331(6)
N2 C26 1.446(5)
C1 C2 1.511(7)
C1 C3 1.520(7)
C3 C8 1.383(7)
C3 C4 1.390(6)
C4 C5 1.389(7)
C5 C6 1.388(7)
C6 C7 1.386(8)
C7 C8 1.389(8)
C9 C10 1.404(6)
C9 C14 1.410(6)
C10 C11 1.412(7)
C10 C15 1.515(6)
C11 C12 1.380(7)
C12 C13 1.386(7)
C13 C14 1.385(7)
C14 C18 1.528(6)
C15 C17 1.538(7)
C15 C16 1.542(8)
C18 C20 1.525(8)
C18 C19 1.525(7)
C21 C22 1.505(6)
C22 C23 1.397(7)
C23 C24 1.418(6)
C24 C25 1.503(7)
C26 C31 1.400(7)
C26 C27 1.413(6)
C27 C28 1.394(6)
C27 C32 1.521(7)
C28 C29 1.389(7)
C29 C30 1.381(6)
C30 C31 1.409(6)
C31 C35 1.517(6)
C32 C33 1.529(7)
C32 C34 1.538(7)
C35 C37 1.521(7)
C35 C36 1.529(7)
